data_1505613
loop_
_publ_author_name
'Kamplain, Justin W.'
'Lynch, Vincent M.'
'Bielawski, Christopher W.'

_publ_section_title
;
 Synthesis and study of differentially substituted
 dibenzotetraazafulvalenes.
;
_journal_issue 26
_journal_name_full 'Organic letters'
_journal_page_first 5401
_journal_page_last 5404
_journal_paper_doi 10.1021/ol702230r
_journal_volume 9
_journal_year 2007
_chemical_formula_moiety 'C20 H18 N4 Br4, C6 H6'
_chemical_formula_sum 'C26 H24 Br4 N4'
_chemical_formula_weight 712.13
_chemical_name_systematic
; 
 ? 
;
_space_group_IT_number 15
_symmetry_cell_setting monoclinic
_symmetry_space_group_name_Hall '-C 2yc'
_symmetry_space_group_name_H-M 'C 1 2/c 1'
_atom_sites_solution_hydrogens geom
_atom_sites_solution_primary direct
_atom_sites_solution_secondary difmap
_audit_creation_method SHELXL-97
_cell_angle_alpha 90.00
_cell_angle_beta 114.053(2)
_cell_angle_gamma 90.00
_cell_formula_units_Z 4
_cell_length_a 21.2572(4)
_cell_length_b 7.5300(2)
_cell_length_c 17.5917(5)
_cell_measurement_reflns_used 3086
_cell_measurement_temperature 153(2)
_cell_measurement_theta_max 27.5
_cell_measurement_theta_min 1
_cell_volume 2571.34(12)
_computing_cell_refinement 'Collect software, Nonius B.V. 1998'
_computing_data_collection 'Collect software, Nonius B.V. 1998'
_computing_data_reduction
;
DENZO and Scalepack (Otwinoski and Minor, 1997)
;
_computing_molecular_graphics 'XP SHELXTL/PC, Siemens Analytical'
_computing_structure_refinement 'XL SHELXTL/PC, Siemens Analytical'
_computing_structure_solution
;

SIR97 - Altomare A., Burla M.C., Camalli M., Cascarano G.L., Giacovazzo C., 
Guagliardi A., Moliterni A.G.G., Polidori G.,Spagna R.
;
_diffrn_ambient_temperature 153(2)
_diffrn_measured_fraction_theta_full 0.999
_diffrn_measured_fraction_theta_max 0.999
_diffrn_measurement_device_type 'Nonius Kappa CCD'
_diffrn_measurement_method \w-scans
_diffrn_radiation_monochromator graphite
_diffrn_radiation_source 'fine-focus sealed tube'
_diffrn_radiation_type MoK\a
_diffrn_radiation_wavelength 0.71073
_diffrn_reflns_av_R_equivalents 0.0281
_diffrn_reflns_av_sigmaI/netI 0.0372
_diffrn_reflns_limit_h_max 27
_diffrn_reflns_limit_h_min -27
_diffrn_reflns_limit_k_max 7
_diffrn_reflns_limit_k_min -9
_diffrn_reflns_limit_l_max 22
_diffrn_reflns_limit_l_min -22
_diffrn_reflns_number 5019
_diffrn_reflns_theta_full 27.49
_diffrn_reflns_theta_max 27.49
_diffrn_reflns_theta_min 2.54
_exptl_absorpt_coefficient_mu 6.283
_exptl_absorpt_correction_T_max 0.575
_exptl_absorpt_correction_T_min 0.328
_exptl_absorpt_correction_type multi-scan
_exptl_absorpt_process_details
;
DENZO and Scalepack (Otwinoski and Minor, 1997)
;
_exptl_crystal_colour red-orange
_exptl_crystal_density_diffrn 1.840
_exptl_crystal_density_method 'not measured'
_exptl_crystal_description plates
_exptl_crystal_F_000 1392
_exptl_crystal_size_max 0.29
_exptl_crystal_size_mid 0.25
_exptl_crystal_size_min 0.09
_refine_diff_density_max 0.838
_refine_diff_density_min -0.991
_refine_diff_density_rms 0.094
_refine_ls_extinction_coef 0.0019(3)
_refine_ls_extinction_expression Fc^*^=kFc[1+0.001xFc^2^\l^3^/sin(2\q)]^-1/4^
_refine_ls_extinction_method SHELXL
_refine_ls_goodness_of_fit_ref 1.124
_refine_ls_hydrogen_treatment constr
_refine_ls_matrix_type full
_refine_ls_number_parameters 191
_refine_ls_number_reflns 2946
_refine_ls_number_restraints 37
_refine_ls_restrained_S_all 1.122
_refine_ls_R_factor_all 0.0725
_refine_ls_R_factor_gt 0.0543
_refine_ls_shift/su_max 0.096
_refine_ls_shift/su_mean 0.009
_refine_ls_structure_factor_coef Fsqd
_refine_ls_weighting_details 'calc w=1/[\s^2^(Fo^2^)+(0.0527P)^2^+11.6226P] where P=(Fo^2^+2Fc^2^)/3'
_refine_ls_weighting_scheme calc
_refine_ls_wR_factor_gt 0.1320
_refine_ls_wR_factor_ref 0.1431
_reflns_number_gt 2260
_reflns_number_total 2946
_reflns_threshold_expression >2sigma(I)
_cod_data_source_file ol702230r-file003.cif
_cod_data_source_block brbridge
_cod_depositor_comments
;
The following automatic conversions were performed:

'_symmetry_cell_setting' value 'Monoclinic' changed to 'monoclinic'
according to /home/saulius/struct/CIF-dictionaries/cif_core.dic
dictionary named 'cif_core.dic' version 2.4.1 from 2010-06-29.

Automatic conversion script
Id: cif_fix_values 1715 2011-07-08 13:25:40Z adriana 
;
_cod_original_cell_volume 2571.34(11)
_cod_original_sg_symbol_H-M C2/c
_cod_database_code 1505613

loop_
_symmetry_equiv_pos_as_xyz
'x, y, z'
'-x, y, -z+1/2'
'x+1/2, y+1/2, z'
'-x+1/2, y+1/2, -z+1/2'
'-x, -y, -z'
'x, -y, z-1/2'
'-x+1/2, -y+1/2, -z'
'x+1/2, -y+1/2, z-1/2'

loop_
_atom_site_label
_atom_site_type_symbol
_atom_site_fract_x
_atom_site_fract_y
_atom_site_fract_z
_atom_site_U_iso_or_equiv
_atom_site_adp_type
_atom_site_occupancy
_atom_site_symmetry_multiplicity
_atom_site_calc_flag
_atom_site_refinement_flags
_atom_site_disorder_assembly
_atom_site_disorder_group
Br1 Br 0.33539(3) 0.31310(9) -0.18604(4) 0.0681(3) Uani 1 1 d . . .
Br2 Br 0.50363(4) 0.24945(10) -0.14712(4) 0.0707(3) Uani 1 1 d . . .
N1 N 0.4248(3) 0.3013(6) 0.1442(3) 0.0572(11) Uani 1 1 d . . .
N2 N 0.5379(3) 0.2553(6) 0.1700(3) 0.0614(12) Uani 1 1 d . . .
C1 C 0.4920(4) 0.2784(7) 0.2089(3) 0.0634(15) Uani 1 1 d . . .
C2 C 0.4317(3) 0.2933(6) 0.0684(3) 0.0503(12) Uani 1 1 d . . .
C3 C 0.3823(3) 0.3105(7) -0.0107(3) 0.0499(11) Uani 1 1 d . . .
H3 H 0.3355 0.3324 -0.0213 0.060 Uiso 1 1 calc R . .
C4 C 0.4044(3) 0.2942(7) -0.0765(3) 0.0503(11) Uani 1 1 d . . .
C5 C 0.4722(3) 0.2651(7) -0.0607(3) 0.0513(12) Uani 1 1 d . . .
C6 C 0.5220(3) 0.2510(7) 0.0204(3) 0.0549(12) Uani 1 1 d . . .
H6 H 0.5691 0.2328 0.0313 0.066 Uiso 1 1 calc R . .
C7 C 0.5007(3) 0.2644(7) 0.0843(3) 0.0518(12) Uani 1 1 d . . .
C8 C 0.3738(3) 0.4183(8) 0.1539(4) 0.0686(16) Uani 1 1 d . . .
H8A H 0.3597 0.5069 0.1109 0.103 Uiso 1 1 d R . .
H8B H 0.3938 0.4748 0.2074 0.103 Uiso 1 1 d R . .
H8C H 0.3345 0.3498 0.1500 0.103 Uiso 0.50 1 d PR . .
C9 C 0.5992(4) 0.1435(10) 0.2056(4) 0.097(3) Uani 1 1 d D . .
H9A H 0.5994 0.0548 0.1665 0.145 Uiso 1 1 d R . .
H9B H 0.5908 0.0865 0.2494 0.145 Uiso 1 1 d R . .
H9C H 0.6406 0.2134 0.2263 0.145 Uiso 0.50 1 d PR . .
C10 C 0.6596(5) 0.2228(12) 0.2473(6) 0.045(2) Uani 0.50 1 d PD . .
H10A H 0.6589 0.3117 0.2079 0.054 Uiso 0.50 1 d PR . .
H10B H 0.6958 0.1406 0.2530 0.054 Uiso 0.50 1 d PR . .
C11 C 0.6734(5) 0.3157(14) 0.3311(7) 0.053(2) Uani 0.50 1 d PD . .
H11A H 0.7135 0.3877 0.3423 0.064 Uiso 0.50 1 d PR . .
H11B H 0.6867 0.2237 0.3725 0.064 Uiso 0.50 1 d PR . .
C1A C 0.7359(11) 0.176(3) -0.0786(10) 0.062(3) Uani 0.56 1 d PU . 1
H1AA H 0.7288 0.1355 -0.1333 0.074 Uiso 0.56 1 d PR . 1
C2A C 0.7850(9) 0.313(3) -0.0436(14) 0.055(3) Uani 0.56 1 d PU A 1
H2AA H 0.8130 0.3589 -0.0702 0.066 Uiso 0.56 1 d PR A 1
C3A C 0.7995(9) 0.387(2) 0.0345(15) 0.065(4) Uani 0.56 1 d PU . 1
H3AA H 0.8314 0.4824 0.0585 0.078 Uiso 0.56 1 d PR . 1
C1B C 0.7676(19) 0.249(5) -0.0670(18) 0.075(6) Uani 0.44 1 d PU . 2
H1BA H 0.7828 0.2606 -0.1112 0.090 Uiso 0.44 1 d PR . 2
C2B C 0.7998(12) 0.358(3) 0.000(3) 0.069(5) Uani 0.44 1 d PU B 2
H2BA H 0.8373 0.4363 0.0063 0.082 Uiso 0.44 1 d PR B 2
C3B C 0.7839(17) 0.363(5) 0.066(2) 0.090(9) Uani 0.44 1 d PU . 2
H3BA H 0.8036 0.4375 0.1140 0.108 Uiso 0.44 1 d PR . 2

loop_
_atom_site_aniso_label
_atom_site_aniso_U_11
_atom_site_aniso_U_22
_atom_site_aniso_U_33
_atom_site_aniso_U_23
_atom_site_aniso_U_13
_atom_site_aniso_U_12
Br1 0.0758(4) 0.0754(4) 0.0449(3) 0.0067(3) 0.0161(3) 0.0041(3)
Br2 0.0833(5) 0.0884(5) 0.0536(4) -0.0041(3) 0.0415(3) 0.0024(3)
N1 0.087(3) 0.048(2) 0.047(2) 0.0027(19) 0.039(2) 0.008(2)
N2 0.079(3) 0.058(3) 0.038(2) 0.0000(19) 0.015(2) 0.025(2)
C1 0.104(5) 0.050(3) 0.038(3) 0.003(2) 0.031(3) 0.010(3)
C2 0.076(3) 0.038(3) 0.044(3) 0.0003(19) 0.032(3) 0.004(2)
C3 0.058(3) 0.043(3) 0.051(3) 0.002(2) 0.025(2) 0.003(2)
C4 0.063(3) 0.043(3) 0.043(2) 0.003(2) 0.019(2) 0.005(2)
C5 0.063(3) 0.052(3) 0.046(3) -0.003(2) 0.030(2) 0.003(2)
C6 0.059(3) 0.055(3) 0.053(3) -0.005(2) 0.025(3) 0.006(2)
C7 0.065(3) 0.046(3) 0.042(3) -0.002(2) 0.019(2) 0.015(2)
C8 0.093(4) 0.059(4) 0.078(4) -0.002(3) 0.059(4) 0.005(3)
C9 0.129(6) 0.079(5) 0.058(4) -0.010(3) 0.012(4) 0.060(5)
C10 0.046(5) 0.035(5) 0.054(5) -0.011(4) 0.020(4) -0.001(4)
C11 0.040(5) 0.058(6) 0.058(6) -0.005(5) 0.016(4) -0.004(5)
C1A 0.058(7) 0.056(7) 0.067(6) 0.006(5) 0.021(6) 0.003(6)
C2A 0.052(6) 0.061(7) 0.053(7) 0.002(6) 0.021(5) 0.009(5)
C3A 0.069(7) 0.058(7) 0.060(7) 0.006(6) 0.019(6) 0.007(5)
C1B 0.077(10) 0.077(10) 0.075(9) 0.000(7) 0.035(8) 0.007(8)
C2B 0.063(8) 0.059(8) 0.080(10) -0.001(8) 0.025(8) 0.008(6)
C3B 0.088(12) 0.092(12) 0.091(12) 0.002(8) 0.036(8) 0.008(8)

loop_
_atom_type_symbol
_atom_type_description
_atom_type_scat_dispersion_real
_atom_type_scat_dispersion_imag
_atom_type_scat_source
C C 0.0033 0.0016 'International Tables Vol C Tables 4.2.6.8 and 6.1.1.4'
H H 0.0000 0.0000 'International Tables Vol C Tables 4.2.6.8 and 6.1.1.4'
N N 0.0061 0.0033 'International Tables Vol C Tables 4.2.6.8 and 6.1.1.4'
Br Br -0.2901 2.4595 'International Tables Vol C Tables 4.2.6.8 and 6.1.1.4'

loop_
_geom_angle_atom_site_label_1
_geom_angle_atom_site_label_2
_geom_angle_atom_site_label_3
_geom_angle
_geom_angle_site_symmetry_1
_geom_angle_site_symmetry_3
C2 N1 C1 107.2(5) . .
C2 N1 C8 120.5(5) . .
C1 N1 C8 121.9(5) . .
C7 N2 C1 108.6(5) . .
C7 N2 C9 120.5(4) . .
C1 N2 C9 122.3(5) . .
C1 C1 N2 126.7(9) 2_655 .
C1 C1 N1 126.2(8) 2_655 .
N2 C1 N1 107.0(4) . .
C3 C2 C7 121.8(5) . .
C3 C2 N1 129.2(5) . .
C7 C2 N1 109.0(5) . .
C2 C3 C4 116.9(5) . .
C2 C3 H3 121.6 . .
C4 C3 H3 121.6 . .
C5 C4 C3 121.2(5) . .
C5 C4 Br1 122.3(4) . .
C3 C4 Br1 116.6(4) . .
C4 C5 C6 121.2(5) . .
C4 C5 Br2 122.1(4) . .
C6 C5 Br2 116.6(4) . .
C7 C6 C5 117.8(5) . .
C7 C6 H6 121.1 . .
C5 C6 H6 121.1 . .
C6 C7 N2 130.6(5) . .
C6 C7 C2 121.2(5) . .
N2 C7 C2 108.2(5) . .
C11 C8 N1 108.5(6) 2_655 .
N1 C8 H8A 109.6 . .
N1 C8 H8B 109.2 . .
H8A C8 H8B 109.6 . .
N1 C8 H8C 109.4 . .
H8A C8 H8C 109.5 . .
H8B C8 H8C 109.5 . .
C10 C9 N2 117.9(7) . .
C10 C9 H9A 115.0 . .
N2 C9 H9A 110.9 . .
C10 C9 H9B 102.1 . .
N2 C9 H9B 100.1 . .
H9A C9 H9B 108.7 . .
N2 C9 H9C 111.5 . .
H9A C9 H9C 112.5 . .
H9B C9 H9C 112.5 . .
C9 C10 C11 119.6(8) . .
C9 C10 H10A 100.7 . .
C11 C10 H10A 108.3 . .
C9 C10 H10B 108.6 . .
C11 C10 H10B 111.1 . .
H9C C10 H10B 114.6 . .
H10A C10 H10B 107.5 . .
C8 C11 C10 124.5(8) 2_655 .
C8 C11 H11A 107.4 2_655 .
C10 C11 H11A 105.0 . .
C8 C11 H11B 105.8 2_655 .
C10 C11 H11B 106.2 . .
H11A C11 H11B 106.8 . .
C3A C1A C2A 118.8(14) 7_655 .
C3A C1A H1AA 124.2 7_655 .
C2A C1A H1AA 117.0 . .
C3A C2A C1A 123.2(15) . .
C3A C2A H2AA 113.7 . .
C1A C2A H2AA 123.0 . .
C1A C3A C2A 118.0(16) 7_655 .
C1A C3A H3AA 117.5 7_655 .
C2A C3A H3AA 124.5 . .
H2BA C3A H3BA 124.0 . .
C2B C1B C3B 118(2) . 7_655
H1AA C1B H2AA 123.3 . .
C2B C1B H1BA 115.3 . .
C3B C1B H1BA 126.5 7_655 .
C3B C2B C1B 123(2) . .
H2AA C2B H3AA 117.7 . .
C3B C2B H2BA 111.5 . .
C2B C3B C1B 118(3) . 7_655
C2B C3B H3BA 128.0 . .
C1B C3B H3BA 113.6 7_655 .

loop_
_geom_bond_atom_site_label_1
_geom_bond_atom_site_label_2
_geom_bond_distance
_geom_bond_site_symmetry_2
Br1 C4 1.892(5) .
Br2 C5 1.897(5) .
N1 C2 1.400(6) .
N1 C1 1.428(8) .
N1 C8 1.460(7) .
N2 C7 1.390(7) .
N2 C1 1.414(8) .
N2 C9 1.461(8) .
C1 C1 1.343(10) 2_655
C2 C3 1.365(7) .
C2 C7 1.395(8) .
C3 C4 1.420(7) .
C3 H3 0.95 .
C4 C5 1.371(8) .
C5 C6 1.391(8) .
C6 C7 1.376(7) .
C6 H6 0.95 .
C8 C11 1.375(10) 2_655
C8 H8A 0.96 .
C8 H8B 0.96 .
C8 H8C 0.96 .
C9 C10 1.332(10) .
C9 H9A 0.96 .
C9 H9B 0.96 .
C9 H9C 0.96 .
C10 C11 1.547(14) .
C10 H10A 0.96 .
C10 H10B 0.96 .
C11 C8 1.374(10) 2_655
C11 H11A 0.96 .
C11 H11B 0.96 .
C1A C3A 1.37(2) 7_655
C1A C2A 1.42(2) .
C1A H1AA 0.96 .
C2A C3A 1.396(19) .
C2A H2AA 0.96 .
C3A C1A 1.37(2) 7_655
C3A H3AA 0.96 .
C1B C2B 1.36(3) .
C1B C3B 1.39(3) 7_655
C1B H1BA 0.96 .
C2B C3B 1.33(3) .
C2B H2BA 0.9601 .
C3B C1B 1.39(3) 7_655
C3B H3BA 0.96 .

loop_
_geom_torsion_atom_site_label_1
_geom_torsion_atom_site_label_2
_geom_torsion_atom_site_label_3
_geom_torsion_atom_site_label_4
_geom_torsion
_geom_torsion_site_symmetry_1
_geom_torsion_site_symmetry_4
C7 N2 C1 C1 -179.9(3) . 2_655
C9 N2 C1 C1 32.2(7) . 2_655
C7 N2 C1 N1 0.3(6) . .
C9 N2 C1 N1 -147.6(6) . .
C2 N1 C1 C1 179.6(3) . 2_655
C8 N1 C1 C1 34.7(6) . 2_655
C2 N1 C1 N2 -0.5(6) . .
C8 N1 C1 N2 -145.5(5) . .
C1 N1 C2 C3 -179.0(5) . .
C8 N1 C2 C3 -33.5(8) . .
C1 N1 C2 C7 0.6(6) . .
C8 N1 C2 C7 146.2(5) . .
C7 C2 C3 C4 1.2(7) . .
N1 C2 C3 C4 -179.3(5) . .
C2 C3 C4 C5 -0.9(7) . .
C2 C3 C4 Br1 178.7(4) . .
C3 C4 C5 C6 -0.2(8) . .
Br1 C4 C5 C6 -179.8(4) . .
C3 C4 C5 Br2 -178.2(4) . .
Br1 C4 C5 Br2 2.3(6) . .
C4 C5 C6 C7 1.0(8) . .
Br2 C5 C6 C7 179.1(4) . .
C5 C6 C7 N2 179.8(5) . .
C5 C6 C7 C2 -0.8(8) . .
C1 N2 C7 C6 179.6(6) . .
C9 N2 C7 C6 -31.8(10) . .
C1 N2 C7 C2 0.1(6) . .
C9 N2 C7 C2 148.7(6) . .
C3 C2 C7 C6 -0.3(8) . .
N1 C2 C7 C6 -180.0(5) . .
C3 C2 C7 N2 179.2(5) . .
N1 C2 C7 N2 -0.5(6) . .
C2 N1 C8 C11 116.5(7) . 2_655
C1 N1 C8 C11 -103.1(8) . 2_655
C7 N2 C9 C10 116.0(8) . .
C1 N2 C9 C10 -99.8(10) . .
N2 C9 C10 C11 67.5(12) . .
C9 C10 C11 C8 -41.5(15) . 2_655
C3A C1A C2A C3A 1(2) 7_655 .
C1A C2A C3A C1A -1(2) . 7_655
C3B C1B C2B C3B -1(4) 7_655 .
C1B C2B C3B C1B 1(4) . 7_655
